data_4316292
loop_
_publ_author_name
'Guo-Bi Li'
'Hua-Cai Fang'
'Yue-Peng Cai'
'Zheng-Yuan Zhou'
'Praveen K. Thallapally'
'Jian Tian'

_publ_section_title
;
 Construction of a Novel Zn-Ni Trinuclear Schiff Base and a Ni2+
 Chemosensor
;
_journal_name_full 'Inorganic Chemistry'
_journal_page_first 7241
_journal_page_last 7243
_journal_paper_doi 10.1021/ic101036m
_journal_volume 49
_journal_year 2010
_chemical_formula_moiety 'C26 H36 N6 Ni2 O4 S2 Zn'
_chemical_formula_sum 'C26 H36 N6 Ni2 O4 S2 Zn'
_chemical_formula_weight 743.52
_chemical_name_systematic
;
 ?
;
_space_group_IT_number 14
_symmetry_cell_setting monoclinic
_symmetry_space_group_name_Hall '-P 2ybc'
_symmetry_space_group_name_H-M 'P 1 21/c 1'
_atom_sites_solution_hydrogens geom
_atom_sites_solution_primary direct
_atom_sites_solution_secondary difmap
_audit_creation_method SHELXL-97
_cell_angle_alpha 90.00
_cell_angle_beta 104.070(6)
_cell_angle_gamma 90.00
_cell_formula_units_Z 8
_cell_length_a 17.594(6)
_cell_length_b 20.878(7)
_cell_length_c 18.011(7)
_cell_measurement_reflns_used 1152
_cell_measurement_temperature 298(2)
_cell_measurement_theta_max 17.70
_cell_measurement_theta_min 3.85
_cell_volume 6417(4)
_computing_cell_refinement 'Bruker SMART'
_computing_data_collection 'Bruker SMART'
_computing_data_reduction 'Bruker SAINT'
_computing_molecular_graphics 'Bruker SHELXTL'
_computing_publication_material 'Bruker SHELXTL'
_computing_structure_refinement 'SHELXL-97 (Sheldrick, 1997)'
_computing_structure_solution 'SHELXS-97 (Sheldrick, 1990)'
_diffrn_ambient_temperature 298(2)
_diffrn_measured_fraction_theta_full 0.996
_diffrn_measured_fraction_theta_max 0.996
_diffrn_measurement_device_type 'CCD area detector'
_diffrn_measurement_method 'phi and omega scans'
_diffrn_radiation_monochromator graphite
_diffrn_radiation_source 'fine-focus sealed tube'
_diffrn_radiation_type MoK\a
_diffrn_radiation_wavelength 0.71073
_diffrn_reflns_av_R_equivalents 0.1237
_diffrn_reflns_av_sigmaI/netI 0.1882
_diffrn_reflns_limit_h_max 18
_diffrn_reflns_limit_h_min -21
_diffrn_reflns_limit_k_max 24
_diffrn_reflns_limit_k_min -25
_diffrn_reflns_limit_l_max 21
_diffrn_reflns_limit_l_min -17
_diffrn_reflns_number 28079
_diffrn_reflns_theta_full 25.25
_diffrn_reflns_theta_max 25.25
_diffrn_reflns_theta_min 3.47
_exptl_absorpt_coefficient_mu 2.074
_exptl_absorpt_correction_T_max 0.7462
_exptl_absorpt_correction_T_min 0.6147
_exptl_absorpt_correction_type multi-scan
_exptl_absorpt_process_details 'SADABS (Sheldrick, 1996)'
_exptl_crystal_colour green
_exptl_crystal_density_diffrn 1.539
_exptl_crystal_density_method 'not measured'
_exptl_crystal_description block
_exptl_crystal_F_000 3072
_exptl_crystal_size_max 0.26
_exptl_crystal_size_mid 0.22
_exptl_crystal_size_min 0.15
_refine_diff_density_max 0.673
_refine_diff_density_min -1.035
_refine_diff_density_rms 0.113
_refine_ls_extinction_method none
_refine_ls_goodness_of_fit_ref 0.973
_refine_ls_hydrogen_treatment constr
_refine_ls_matrix_type full
_refine_ls_number_parameters 755
_refine_ls_number_reflns 11562
_refine_ls_number_restraints 0
_refine_ls_restrained_S_all 0.973
_refine_ls_R_factor_all 0.2183
_refine_ls_R_factor_gt 0.0780
_refine_ls_shift/su_max 0.002
_refine_ls_shift/su_mean 0.001
_refine_ls_structure_factor_coef Fsqd
_refine_ls_weighting_details 'calc w=1/[\s^2^(Fo^2^)+(0.1000P)^2^+0.0000P] where P=(Fo^2^+2Fc^2^)/3'
_refine_ls_weighting_scheme calc
_refine_ls_wR_factor_gt 0.1795
_refine_ls_wR_factor_ref 0.2503
_reflns_number_gt 4281
_reflns_number_total 11562
_reflns_threshold_expression >2sigma(I)
_cod_data_source_file ic101036m_si_003.cif
_cod_data_source_block c
_cod_depositor_comments
;
The following automatic conversions were performed:

'_symmetry_cell_setting' value 'Monoclinic' changed to 'monoclinic'
according to the built-in table from CIF Core dictionary named
'cif_core.dic' version 2.4.1 from 2010-06-29.

Automatic conversion script
Id: cif_fix_values 1646 2011-03-28 12:23:43Z adriana 
;
_cod_database_code 4316292

loop_
_symmetry_equiv_pos_as_xyz
'x, y, z'
'-x, y+1/2, -z+1/2'
'-x, -y, -z'
'x, -y-1/2, z-1/2'

loop_
_atom_site_label
_atom_site_type_symbol
_atom_site_fract_x
_atom_site_fract_y
_atom_site_fract_z
_atom_site_U_iso_or_equiv
_atom_site_adp_type
_atom_site_occupancy
_atom_site_symmetry_multiplicity
_atom_site_calc_flag
_atom_site_refinement_flags
_atom_site_disorder_assembly
_atom_site_disorder_group
Ni3 Ni 0.29319(3) 0.31503(3) 0.27207(4) 0.0488(2) Uani 1 1 d . . .
Ni4 Ni 0.51329(3) 0.26326(3) 0.25467(4) 0.0527(2) Uani 1 1 d . . .
Ni1 Ni -0.02342(3) 0.86717(3) 0.24680(4) 0.0528(2) Uani 1 1 d . . .
Ni2 Ni 0.20440(3) 0.81899(3) 0.25196(4) 0.0556(2) Uani 1 1 d . . .
Zn2 Zn 0.43158(4) 0.40093(4) 0.24711(4) 0.0799(3) Uani 1 1 d . . .
Zn1 Zn 0.06521(4) 0.73307(4) 0.27069(4) 0.0819(3) Uani 1 1 d . . .
S2 S 0.18128(10) 0.57594(9) 0.46058(10) 0.0922(6) Uani 1 1 d . . .
C2 C -0.0777(3) 0.7807(3) 0.3407(3) 0.0601(19) Uani 1 1 d . . .
C9 C 0.0256(3) 0.9505(3) 0.1445(3) 0.0654(19) Uani 1 1 d . . .
C6 C -0.0824(3) 0.9820(3) 0.2828(4) 0.082(2) Uani 1 1 d . . .
H6A H -0.1317 0.9920 0.2469 0.099 Uiso 1 1 calc R . .
H6B H -0.0792 1.0069 0.3289 0.099 Uiso 1 1 calc R . .
C11 C 0.0401(2) 0.8354(3) 0.1225(3) 0.0530(17) Uani 1 1 d . . .
C12 C 0.0553(3) 0.7824(3) 0.0711(3) 0.0630(18) Uani 1 1 d . . .
H12A H 0.0966 0.7554 0.0990 0.094 Uiso 1 1 calc R . .
H12B H 0.0705 0.8006 0.0279 0.094 Uiso 1 1 calc R . .
H12C H 0.0085 0.7575 0.0535 0.094 Uiso 1 1 calc R . .
C4 C -0.1220(3) 0.8899(3) 0.3476(3) 0.0653(19) Uani 1 1 d . . .
C1 C -0.0795(3) 0.7101(3) 0.3663(3) 0.077(2) Uani 1 1 d . . .
H1A H -0.0954 0.6831 0.3221 0.115 Uiso 1 1 calc R . .
H1B H -0.1160 0.7057 0.3979 0.115 Uiso 1 1 calc R . .
H1C H -0.0282 0.6976 0.3949 0.115 Uiso 1 1 calc R . .
C5 C -0.1753(3) 0.9330(3) 0.3808(3) 0.096(2) Uani 1 1 d . . .
H5A H -0.1441 0.9634 0.4151 0.143 Uiso 1 1 calc R . .
H5B H -0.2047 0.9074 0.4082 0.143 Uiso 1 1 calc R . .
H5C H -0.2106 0.9553 0.3400 0.143 Uiso 1 1 calc R . .
C10 C 0.0410(3) 0.8967(3) 0.1018(3) 0.0645(19) Uani 1 1 d . . .
H10 H 0.0528 0.9051 0.0552 0.077 Uiso 1 1 calc R . .
C7 C -0.0185(3) 0.9983(3) 0.2500(4) 0.089(3) Uani 1 1 d . . .
H7A H 0.0279 1.0078 0.2902 0.107 Uiso 1 1 calc R . .
H7B H -0.0315 1.0359 0.2177 0.107 Uiso 1 1 calc R . .
C3 C -0.1222(3) 0.8255(3) 0.3647(3) 0.072(2) Uani 1 1 d . . .
H3 H -0.1552 0.8118 0.3947 0.086 Uiso 1 1 calc R . .
C8 C 0.0427(4) 1.0171(3) 0.1185(4) 0.096(3) Uani 1 1 d . . .
H8A H -0.0058 1.0389 0.0971 0.143 Uiso 1 1 calc R . .
H8B H 0.0723 1.0136 0.0804 0.143 Uiso 1 1 calc R . .
H8C H 0.0723 1.0409 0.1614 0.143 Uiso 1 1 calc R . .
C13 C 0.1152(3) 0.8278(3) 0.4449(3) 0.081(2) Uani 1 1 d . . .
H13A H 0.0597 0.8357 0.4318 0.122 Uiso 1 1 calc R . .
H13B H 0.1391 0.8506 0.4909 0.122 Uiso 1 1 calc R . .
H13C H 0.1247 0.7828 0.4528 0.122 Uiso 1 1 calc R . .
C14 C 0.1489(3) 0.8500(3) 0.3820(3) 0.0588(18) Uani 1 1 d . . .
C16 C 0.2096(3) 0.9390(3) 0.3262(3) 0.066(2) Uani 1 1 d . . .
C15 C 0.1780(3) 0.9120(3) 0.3822(3) 0.075(2) Uani 1 1 d . . .
H15 H 0.1760 0.9377 0.4238 0.090 Uiso 1 1 calc R . .
C17 C 0.2272(4) 1.0111(3) 0.3312(4) 0.113(3) Uani 1 1 d . . .
H17A H 0.2823 1.0178 0.3364 0.169 Uiso 1 1 calc R . .
H17B H 0.2123 1.0287 0.3747 0.169 Uiso 1 1 calc R . .
H17C H 0.1981 1.0317 0.2854 0.169 Uiso 1 1 calc R . .
C19 C 0.2908(3) 0.8892(3) 0.1688(3) 0.089(2) Uani 1 1 d . . .
H19A H 0.3468 0.8904 0.1912 0.107 Uiso 1 1 calc R . .
H19B H 0.2819 0.8990 0.1147 0.107 Uiso 1 1 calc R . .
C18 C 0.2520(4) 0.9360(3) 0.2055(4) 0.106(3) Uani 1 1 d . . .
H18A H 0.2080 0.9540 0.1681 0.127 Uiso 1 1 calc R . .
H18B H 0.2881 0.9705 0.2254 0.127 Uiso 1 1 calc R . .
C21 C 0.2771(3) 0.7774(3) 0.1391(3) 0.076(2) Uani 1 1 d . . .
C24 C 0.1800(3) 0.6244(3) 0.1953(4) 0.093(3) Uani 1 1 d . . .
H24A H 0.1831 0.6118 0.2472 0.140 Uiso 1 1 calc R . .
H24B H 0.2134 0.5973 0.1740 0.140 Uiso 1 1 calc R . .
H24C H 0.1269 0.6204 0.1657 0.140 Uiso 1 1 calc R . .
C23 C 0.2058(3) 0.6918(3) 0.1939(3) 0.065(2) Uani 1 1 d . . .
C22 C 0.2548(3) 0.7136(3) 0.1478(3) 0.071(2) Uani 1 1 d . . .
H22 H 0.2745 0.6826 0.1203 0.085 Uiso 1 1 calc R . .
C20 C 0.3268(3) 0.7876(4) 0.0814(4) 0.117(3) Uani 1 1 d . . .
H20A H 0.2962 0.8094 0.0372 0.176 Uiso 1 1 calc R . .
H20B H 0.3435 0.7469 0.0664 0.176 Uiso 1 1 calc R . .
H20C H 0.3718 0.8131 0.1044 0.176 Uiso 1 1 calc R . .
C26 C 0.3359(3) 0.2856(3) 0.1349(3) 0.0620(19) Uani 1 1 d . . .
C25 C 0.3586(3) 0.3106(3) 0.0670(3) 0.079(2) Uani 1 1 d . . .
H25A H 0.3295 0.3489 0.0497 0.118 Uiso 1 1 calc R . .
H25B H 0.3475 0.2790 0.0271 0.118 Uiso 1 1 calc R . .
H25C H 0.4136 0.3201 0.0799 0.118 Uiso 1 1 calc R . .
C28 C 0.2874(3) 0.1940(3) 0.1988(3) 0.0588(18) Uani 1 1 d . . .
C27 C 0.3111(3) 0.2230(3) 0.1380(3) 0.066(2) Uani 1 1 d . . .
H27 H 0.3101 0.1975 0.0954 0.079 Uiso 1 1 calc R . .
C29 C 0.2744(3) 0.1229(3) 0.1948(4) 0.090(2) Uani 1 1 d . . .
H29A H 0.3050 0.1033 0.2406 0.134 Uiso 1 1 calc R . .
H29B H 0.2901 0.1059 0.1512 0.134 Uiso 1 1 calc R . .
H29C H 0.2199 0.1140 0.1900 0.134 Uiso 1 1 calc R . .
C35 C 0.3019(3) 0.4391(3) 0.3405(3) 0.0604(18) Uani 1 1 d . . .
C34 C 0.2526(3) 0.4200(3) 0.3839(3) 0.068(2) Uani 1 1 d . . .
H34 H 0.2364 0.4512 0.4135 0.082 Uiso 1 1 calc R . .
C33 C 0.2231(2) 0.3563(3) 0.3885(3) 0.0633(19) Uani 1 1 d . . .
C31 C 0.2042(3) 0.2453(3) 0.3524(3) 0.070(2) Uani 1 1 d . . .
H31A H 0.1501 0.2457 0.3230 0.084 Uiso 1 1 calc R . .
H31B H 0.2051 0.2344 0.4050 0.084 Uiso 1 1 calc R . .
C32 C 0.1706(3) 0.3469(3) 0.4436(3) 0.084(2) Uani 1 1 d . . .
H32A H 0.1283 0.3186 0.4210 0.127 Uiso 1 1 calc R . .
H32B H 0.1498 0.3876 0.4539 0.127 Uiso 1 1 calc R . .
H32C H 0.2006 0.3287 0.4905 0.127 Uiso 1 1 calc R . .
C30 C 0.2506(3) 0.1973(3) 0.3197(3) 0.074(2) Uani 1 1 d . . .
H30A H 0.2966 0.1843 0.3584 0.088 Uiso 1 1 calc R . .
H30B H 0.2189 0.1596 0.3026 0.088 Uiso 1 1 calc R . .
C36 C 0.3323(3) 0.5055(3) 0.3423(4) 0.081(2) Uani 1 1 d . . .
H36A H 0.3429 0.5156 0.2939 0.122 Uiso 1 1 calc R . .
H36B H 0.3796 0.5092 0.3820 0.122 Uiso 1 1 calc R . .
H36C H 0.2938 0.5348 0.3523 0.122 Uiso 1 1 calc R . .
C38 C 0.5582(3) 0.3521(3) 0.1558(3) 0.0586(18) Uani 1 1 d . . .
C40 C 0.6018(3) 0.2411(3) 0.1466(3) 0.075(2) Uani 1 1 d . . .
C41 C 0.6544(3) 0.1982(3) 0.1111(3) 0.094(2) Uani 1 1 d . . .
H41A H 0.6869 0.1723 0.1503 0.141 Uiso 1 1 calc R . .
H41B H 0.6869 0.2244 0.0877 0.141 Uiso 1 1 calc R . .
H41C H 0.6224 0.1710 0.0730 0.141 Uiso 1 1 calc R . .
C37 C 0.5587(3) 0.4207(3) 0.1300(3) 0.085(2) Uani 1 1 d . . .
H37A H 0.5061 0.4338 0.1061 0.128 Uiso 1 1 calc R . .
H37B H 0.5907 0.4244 0.0941 0.128 Uiso 1 1 calc R . .
H37C H 0.5794 0.4475 0.1735 0.128 Uiso 1 1 calc R . .
C39 C 0.6007(3) 0.3079(3) 0.1289(3) 0.0663(19) Uani 1 1 d . . .
H39 H 0.6314 0.3218 0.0966 0.080 Uiso 1 1 calc R . .
C42 C 0.5674(3) 0.1456(3) 0.2110(3) 0.078(2) Uani 1 1 d . . .
H42A H 0.5613 0.1208 0.1645 0.094 Uiso 1 1 calc R . .
H42B H 0.6175 0.1352 0.2452 0.094 Uiso 1 1 calc R . .
C43 C 0.5034(3) 0.1318(3) 0.2478(3) 0.079(2) Uani 1 1 d . . .
H43A H 0.5141 0.0925 0.2772 0.095 Uiso 1 1 calc R . .
H43B H 0.4545 0.1266 0.2093 0.095 Uiso 1 1 calc R . .
C45 C 0.4803(3) 0.1791(3) 0.3652(3) 0.0642(19) Uani 1 1 d . . .
C47 C 0.4691(2) 0.2936(2) 0.3902(3) 0.0503(16) Uani 1 1 d . . .
C48 C 0.4605(3) 0.3464(3) 0.4438(3) 0.070(2) Uani 1 1 d . . .
H48A H 0.5015 0.3773 0.4463 0.105 Uiso 1 1 calc R . .
H48B H 0.4640 0.3290 0.4938 0.105 Uiso 1 1 calc R . .
H48C H 0.4105 0.3668 0.4255 0.105 Uiso 1 1 calc R . .
C46 C 0.4723(3) 0.2322(3) 0.4114(3) 0.0602(18) Uani 1 1 d . . .
H46 H 0.4691 0.2236 0.4612 0.072 Uiso 1 1 calc R . .
C44 C 0.4673(3) 0.1124(3) 0.3949(4) 0.098(3) Uani 1 1 d . . .
H44A H 0.4225 0.0930 0.3613 0.147 Uiso 1 1 calc R . .
H44B H 0.4586 0.1160 0.4454 0.147 Uiso 1 1 calc R . .
H44C H 0.5128 0.0864 0.3968 0.147 Uiso 1 1 calc R . .
C49 C -0.0424(3) 0.6438(3) 0.1452(3) 0.069(2) Uani 1 1 d . . .
C50 C 0.1368(2) 0.6303(3) 0.4043(3) 0.0567(17) Uani 1 1 d . . .
C51 C 0.5558(3) 0.4907(3) 0.3658(3) 0.0631(19) Uani 1 1 d . . .
C52 C 0.3602(3) 0.5029(3) 0.1125(3) 0.0632(19) Uani 1 1 d . . .
N3 N 0.2228(2) 0.9061(2) 0.2710(2) 0.0627(15) Uani 1 1 d . . .
N4 N 0.2597(2) 0.8239(2) 0.1786(2) 0.0664(16) Uani 1 1 d . . .
N2 N -0.0034(2) 0.9427(2) 0.2038(2) 0.0612(15) Uani 1 1 d . . .
N1 N -0.0794(2) 0.9139(2) 0.3012(3) 0.0697(17) Uani 1 1 d . . .
N6 N 0.2407(2) 0.3087(2) 0.3490(2) 0.0537(14) Uani 1 1 d . . .
N5 N 0.2743(2) 0.2273(2) 0.2544(2) 0.0558(14) Uani 1 1 d . . .
N8 N 0.4972(2) 0.1865(2) 0.2992(2) 0.0622(15) Uani 1 1 d . . .
N7 N 0.5627(2) 0.2159(2) 0.1932(2) 0.0608(15) Uani 1 1 d . . .
N9 N -0.0049(3) 0.6686(2) 0.1949(3) 0.0794(19) Uani 1 1 d . . .
N10 N 0.1030(2) 0.6691(2) 0.3644(3) 0.0744(17) Uani 1 1 d . . .
N12 N 0.3890(2) 0.4669(2) 0.1591(3) 0.0811(18) Uani 1 1 d . . .
N11 N 0.5131(2) 0.4605(2) 0.3187(3) 0.0727(17) Uani 1 1 d . . .
S1 S -0.09610(17) 0.60747(13) 0.07142(13) 0.1666(12) Uani 1 1 d . . .
S3 S 0.61444(11) 0.53025(10) 0.43093(10) 0.1033(7) Uani 1 1 d . . .
S4 S 0.32001(11) 0.55384(11) 0.04808(12) 0.1175(8) Uani 1 1 d . . .
O2 O 0.02226(16) 0.81585(16) 0.18579(17) 0.0513(11) Uani 1 1 d . . .
O1 O -0.03213(16) 0.78929(16) 0.29532(18) 0.0551(11) Uani 1 1 d . . .
O3 O 0.14914(17) 0.81051(16) 0.32829(18) 0.0520(11) Uani 1 1 d . . .
O4 O 0.17675(17) 0.73349(17) 0.23430(18) 0.0594(12) Uani 1 1 d . . .
O5 O 0.33961(17) 0.32672(15) 0.19081(18) 0.0522(11) Uani 1 1 d . . .
O6 O 0.32581(16) 0.39986(16) 0.29318(18) 0.0507(11) Uani 1 1 d . . .
O7 O 0.51829(17) 0.34218(17) 0.20549(18) 0.0564(11) Uani 1 1 d . . .
O8 O 0.47468(17) 0.31432(16) 0.32263(17) 0.0514(11) Uani 1 1 d . . .

loop_
_atom_site_aniso_label
_atom_site_aniso_U_11
_atom_site_aniso_U_22
_atom_site_aniso_U_33
_atom_site_aniso_U_23
_atom_site_aniso_U_13
_atom_site_aniso_U_12
Ni3 0.0447(3) 0.0516(4) 0.0515(4) 0.0014(4) 0.0145(3) -0.0045(3)
Ni4 0.0516(3) 0.0535(4) 0.0544(4) -0.0046(4) 0.0158(3) 0.0042(3)
Ni1 0.0517(3) 0.0504(4) 0.0561(4) -0.0027(4) 0.0127(3) 0.0029(3)
Ni2 0.0470(3) 0.0590(5) 0.0595(4) 0.0130(4) 0.0106(3) -0.0111(3)
Zn2 0.0720(4) 0.0777(6) 0.0895(5) 0.0046(4) 0.0187(4) -0.0043(4)
Zn1 0.0704(4) 0.0765(6) 0.0981(5) 0.0064(5) 0.0191(4) -0.0038(4)
S2 0.1074(11) 0.0821(13) 0.0861(11) 0.0104(10) 0.0215(9) 0.0383(10)
C2 0.064(3) 0.058(4) 0.054(3) -0.001(3) 0.006(3) -0.010(3)
C9 0.064(3) 0.052(4) 0.076(4) 0.024(3) 0.009(3) -0.004(3)
C6 0.081(4) 0.065(4) 0.098(4) -0.011(4) 0.017(3) 0.018(3)
C11 0.036(2) 0.055(4) 0.064(3) 0.004(3) 0.007(2) 0.007(2)
C12 0.073(3) 0.067(4) 0.057(3) 0.015(3) 0.030(2) 0.005(3)
C4 0.055(3) 0.081(4) 0.051(3) -0.017(3) -0.005(2) 0.014(3)
C1 0.056(3) 0.101(5) 0.074(4) 0.003(4) 0.018(3) -0.009(3)
C5 0.071(3) 0.132(6) 0.088(4) -0.013(4) 0.027(3) 0.045(4)
C10 0.063(3) 0.077(4) 0.056(3) 0.016(3) 0.021(2) 0.004(3)
C7 0.100(4) 0.042(4) 0.122(5) 0.004(4) 0.021(4) 0.006(3)
C3 0.056(3) 0.096(5) 0.066(3) 0.006(4) 0.020(3) 0.008(3)
C8 0.103(4) 0.068(5) 0.117(5) 0.019(4) 0.029(4) -0.006(4)
C13 0.093(4) 0.098(5) 0.058(3) 0.003(4) 0.029(3) -0.020(4)
C14 0.042(2) 0.069(4) 0.055(3) 0.009(3) -0.009(2) -0.013(3)
C16 0.062(3) 0.053(4) 0.080(4) -0.003(3) 0.009(3) -0.024(3)
C15 0.082(3) 0.064(4) 0.075(4) -0.017(3) 0.011(3) -0.024(3)
C17 0.140(5) 0.047(4) 0.155(6) -0.010(4) 0.044(5) -0.020(4)
C19 0.074(3) 0.108(5) 0.090(4) 0.033(4) 0.029(3) -0.025(3)
C18 0.097(4) 0.099(5) 0.116(5) 0.027(4) 0.016(4) -0.037(4)
C21 0.061(3) 0.111(5) 0.058(3) 0.019(4) 0.016(3) -0.010(3)
C24 0.082(4) 0.057(4) 0.144(6) -0.007(4) 0.034(4) 0.008(3)
C23 0.056(3) 0.061(4) 0.072(4) 0.005(3) 0.004(3) 0.005(3)
C22 0.065(3) 0.091(5) 0.058(3) 0.000(3) 0.018(3) 0.029(3)
C20 0.070(3) 0.164(7) 0.134(5) 0.039(5) 0.056(3) 0.034(4)
C26 0.053(3) 0.077(4) 0.056(3) -0.007(3) 0.014(2) -0.006(3)
C25 0.079(3) 0.098(5) 0.066(3) -0.011(4) 0.031(3) -0.023(3)
C28 0.051(3) 0.055(4) 0.074(3) -0.011(3) 0.022(2) -0.002(3)
C27 0.050(3) 0.077(4) 0.070(4) -0.020(3) 0.012(3) -0.007(3)
C29 0.093(4) 0.057(4) 0.122(5) -0.001(4) 0.033(4) -0.010(3)
C35 0.051(3) 0.055(4) 0.067(3) -0.023(3) 0.001(3) 0.009(3)
C34 0.047(2) 0.094(5) 0.067(3) -0.018(3) 0.020(2) 0.012(3)
C33 0.034(2) 0.098(5) 0.059(3) 0.014(3) 0.012(2) 0.013(3)
C31 0.049(3) 0.093(5) 0.071(3) 0.025(3) 0.020(2) -0.004(3)
C32 0.078(3) 0.108(6) 0.080(4) 0.008(4) 0.045(3) 0.016(4)
C30 0.070(3) 0.055(4) 0.101(4) 0.020(3) 0.029(3) -0.005(3)
C36 0.075(3) 0.055(4) 0.113(5) -0.025(4) 0.019(3) 0.010(3)
C38 0.062(3) 0.061(4) 0.052(3) 0.003(3) 0.011(2) -0.011(3)
C40 0.047(3) 0.120(5) 0.051(3) -0.047(3) -0.001(2) 0.012(3)
C41 0.078(3) 0.128(6) 0.088(4) -0.032(4) 0.044(3) 0.018(4)
C37 0.079(3) 0.117(6) 0.065(4) 0.008(4) 0.030(3) 0.000(4)
C39 0.069(3) 0.072(4) 0.063(3) -0.011(3) 0.026(3) -0.015(3)
C42 0.078(3) 0.053(4) 0.109(4) -0.020(4) 0.034(3) 0.012(3)
C43 0.092(3) 0.041(4) 0.111(4) -0.010(4) 0.040(3) 0.004(3)
C45 0.053(3) 0.043(4) 0.093(4) 0.019(3) 0.010(3) -0.002(3)
C47 0.047(2) 0.057(4) 0.046(3) -0.007(3) 0.009(2) 0.017(2)
C48 0.066(3) 0.095(5) 0.053(3) 0.022(3) 0.021(2) 0.014(3)
C46 0.056(3) 0.059(4) 0.068(3) 0.018(3) 0.018(2) 0.017(3)
C44 0.105(4) 0.062(5) 0.136(5) 0.024(4) 0.045(4) 0.005(4)
C49 0.082(3) 0.052(4) 0.077(4) 0.010(3) 0.026(3) 0.000(3)
C50 0.046(2) 0.062(4) 0.065(3) -0.001(3) 0.020(2) 0.011(3)
C51 0.074(3) 0.055(4) 0.062(3) 0.004(3) 0.021(3) 0.008(3)
C52 0.045(3) 0.069(4) 0.073(4) 0.010(3) 0.011(3) -0.005(3)
N3 0.065(2) 0.053(3) 0.067(3) 0.019(2) 0.009(2) -0.024(2)
N4 0.051(2) 0.095(4) 0.051(3) 0.015(3) 0.0089(19) -0.008(2)
N2 0.069(2) 0.043(3) 0.069(3) 0.002(2) 0.012(2) 0.006(2)
N1 0.063(2) 0.067(3) 0.076(3) -0.004(3) 0.008(2) 0.013(2)
N6 0.054(2) 0.058(3) 0.052(2) 0.013(2) 0.0189(18) 0.003(2)
N5 0.048(2) 0.045(3) 0.076(3) 0.013(2) 0.017(2) 0.000(2)
N8 0.061(2) 0.058(3) 0.071(3) 0.014(3) 0.023(2) 0.010(2)
N7 0.051(2) 0.077(3) 0.054(2) -0.021(2) 0.0142(19) -0.002(2)
N9 0.071(3) 0.059(3) 0.097(4) -0.004(3) -0.001(3) -0.008(3)
N10 0.065(2) 0.071(4) 0.087(3) 0.009(3) 0.017(2) -0.010(3)
N12 0.063(3) 0.090(4) 0.086(3) 0.024(3) 0.010(2) -0.017(3)
N11 0.065(2) 0.071(4) 0.081(3) 0.002(3) 0.017(2) -0.002(3)
S1 0.229(3) 0.141(2) 0.0979(15) -0.0228(16) -0.0205(17) -0.042(2)
S3 0.1157(12) 0.1035(15) 0.0804(12) -0.0206(11) 0.0042(10) -0.0319(11)
S4 0.1011(12) 0.1343(18) 0.1119(14) 0.0595(13) 0.0159(11) 0.0253(12)
O2 0.0621(17) 0.051(2) 0.0452(18) 0.0059(18) 0.0221(14) 0.0083(17)
O1 0.0554(16) 0.057(2) 0.059(2) -0.0050(19) 0.0268(15) -0.0002(17)
O3 0.0576(17) 0.048(2) 0.0517(19) -0.0026(18) 0.0151(15) -0.0120(17)
O4 0.0529(17) 0.063(3) 0.064(2) 0.004(2) 0.0165(16) -0.0047(18)
O5 0.0587(17) 0.040(2) 0.060(2) -0.0024(18) 0.0185(15) -0.0123(16)
O6 0.0469(16) 0.046(2) 0.058(2) -0.0002(18) 0.0100(15) -0.0089(16)
O7 0.0593(17) 0.061(2) 0.056(2) 0.0048(19) 0.0269(15) -0.0047(17)
O8 0.0647(18) 0.048(2) 0.0424(18) 0.0034(18) 0.0156(15) 0.0101(17)

loop_
_atom_type_symbol
_atom_type_description
_atom_type_scat_dispersion_real
_atom_type_scat_dispersion_imag
_atom_type_scat_source
C C 0.0033 0.0016 'International Tables Vol C Tables 4.2.6.8 and 6.1.1.4'
H H 0.0000 0.0000 'International Tables Vol C Tables 4.2.6.8 and 6.1.1.4'
N N 0.0061 0.0033 'International Tables Vol C Tables 4.2.6.8 and 6.1.1.4'
S S 0.1246 0.1234 'International Tables Vol C Tables 4.2.6.8 and 6.1.1.4'
Ni Ni 0.3393 1.1124 'International Tables Vol C Tables 4.2.6.8 and 6.1.1.4'
Zn Zn 0.2839 1.4301 'International Tables Vol C Tables 4.2.6.8 and 6.1.1.4'
O O 0.0106 0.0060 'International Tables Vol C Tables 4.2.6.8 and 6.1.1.4'

loop_
_geom_angle_atom_site_label_1
_geom_angle_atom_site_label_2
_geom_angle_atom_site_label_3
_geom_angle
_geom_angle_site_symmetry_1
_geom_angle_site_symmetry_3
_geom_angle_publ_flag
N6 Ni3 O5 175.04(16) . . ?
N6 Ni3 O6 95.76(17) . . ?
O5 Ni3 O6 82.18(14) . . ?
N6 Ni3 N5 87.48(19) . . ?
O5 Ni3 N5 95.10(17) . . ?
O6 Ni3 N5 172.59(14) . . ?
N8 Ni4 N7 86.6(2) . . ?
N8 Ni4 O8 95.29(18) . . ?
N7 Ni4 O8 173.50(15) . . ?
N8 Ni4 O7 174.05(15) . . ?
N7 Ni4 O7 95.94(18) . . ?
O8 Ni4 O7 82.83(15) . . ?
N2 Ni1 N1 87.2(2) . . ?
N2 Ni1 O2 95.29(18) . . ?
N1 Ni1 O2 173.35(16) . . ?
N2 Ni1 O1 173.77(15) . . ?
N1 Ni1 O1 95.59(19) . . ?
O2 Ni1 O1 82.58(15) . . ?
N4 Ni2 O4 95.38(19) . . ?
N4 Ni2 N3 88.8(2) . . ?
O4 Ni2 N3 174.64(17) . . ?
N4 Ni2 O3 177.66(19) . . ?
O4 Ni2 O3 82.76(15) . . ?
N3 Ni2 O3 93.15(18) . . ?
N11 Zn2 N12 98.12(18) . . ?
N11 Zn2 O6 106.71(16) . . ?
N12 Zn2 O6 96.38(16) . . ?
N11 Zn2 O7 96.45(15) . . ?
N12 Zn2 O7 104.86(17) . . ?
O6 Zn2 O7 145.93(13) . . ?
N11 Zn2 O8 91.41(15) . . ?
N12 Zn2 O8 168.18(16) . . ?
O6 Zn2 O8 87.50(12) . . ?
O7 Zn2 O8 66.90(12) . . ?
N11 Zn2 O5 168.62(16) . . ?
N12 Zn2 O5 91.48(15) . . ?
O6 Zn2 O5 65.89(12) . . ?
O7 Zn2 O5 86.93(12) . . ?
O8 Zn2 O5 79.88(11) . . ?
N9 Zn1 N10 97.75(18) . . ?
N9 Zn1 O1 96.33(16) . . ?
N10 Zn1 O1 106.37(16) . . ?
N9 Zn1 O4 103.48(17) . . ?
N10 Zn1 O4 96.27(15) . . ?
O1 Zn1 O4 147.51(14) . . ?
N9 Zn1 O3 166.80(17) . . ?
N10 Zn1 O3 92.39(15) . . ?
O1 Zn1 O3 88.84(12) . . ?
O4 Zn1 O3 66.84(12) . . ?
N9 Zn1 O2 90.17(15) . . ?
N10 Zn1 O2 169.59(16) . . ?
O1 Zn1 O2 65.82(12) . . ?
O4 Zn1 O2 88.39(12) . . ?
O3 Zn1 O2 80.85(11) . . ?
O1 C2 C3 127.0(5) . . ?
O1 C2 C1 112.6(5) . . ?
C3 C2 C1 120.4(5) . . ?
N2 C9 C10 120.7(5) . . ?
N2 C9 C8 120.9(5) . . ?
C10 C9 C8 118.4(5) . . ?
C7 C6 N1 109.7(5) . . ?
C7 C6 H6A 109.7 . . ?
N1 C6 H6A 109.7 . . ?
C7 C6 H6B 109.7 . . ?
N1 C6 H6B 109.7 . . ?
H6A C6 H6B 108.2 . . ?
O2 C11 C10 124.0(5) . . ?
O2 C11 C12 114.8(4) . . ?
C10 C11 C12 121.1(5) . . ?
C11 C12 H12A 109.5 . . ?
C11 C12 H12B 109.5 . . ?
H12A C12 H12B 109.5 . . ?
C11 C12 H12C 109.5 . . ?
H12A C12 H12C 109.5 . . ?
H12B C12 H12C 109.5 . . ?
N1 C4 C3 122.1(5) . . ?
N1 C4 C5 120.8(5) . . ?
C3 C4 C5 117.0(5) . . ?
C2 C1 H1A 109.5 . . ?
C2 C1 H1B 109.5 . . ?
H1A C1 H1B 109.5 . . ?
C2 C1 H1C 109.5 . . ?
H1A C1 H1C 109.5 . . ?
H1B C1 H1C 109.5 . . ?
C4 C5 H5A 109.5 . . ?
C4 C5 H5B 109.5 . . ?
H5A C5 H5B 109.5 . . ?
C4 C5 H5C 109.5 . . ?
H5A C5 H5C 109.5 . . ?
H5B C5 H5C 109.5 . . ?
C11 C10 C9 126.0(5) . . ?
C11 C10 H10 117.0 . . ?
C9 C10 H10 117.0 . . ?
C6 C7 N2 108.0(5) . . ?
C6 C7 H7A 110.1 . . ?
N2 C7 H7A 110.1 . . ?
C6 C7 H7B 110.1 . . ?
N2 C7 H7B 110.1 . . ?
H7A C7 H7B 108.4 . . ?
C2 C3 C4 124.6(6) . . ?
C2 C3 H3 117.7 . . ?
C4 C3 H3 117.7 . . ?
C9 C8 H8A 109.5 . . ?
C9 C8 H8B 109.5 . . ?
H8A C8 H8B 109.5 . . ?
C9 C8 H8C 109.5 . . ?
H8A C8 H8C 109.5 . . ?
H8B C8 H8C 109.5 . . ?
C14 C13 H13A 109.5 . . ?
C14 C13 H13B 109.5 . . ?
H13A C13 H13B 109.5 . . ?
C14 C13 H13C 109.5 . . ?
H13A C13 H13C 109.5 . . ?
H13B C13 H13C 109.5 . . ?
O3 C14 C15 122.4(5) . . ?
O3 C14 C13 117.2(5) . . ?
C15 C14 C13 120.4(5) . . ?
N3 C16 C15 121.9(5) . . ?
N3 C16 C17 120.1(6) . . ?
C15 C16 C17 117.9(6) . . ?
C16 C15 C14 126.1(6) . . ?
C16 C15 H15 116.9 . . ?
C14 C15 H15 116.9 . . ?
C16 C17 H17A 109.5 . . ?
C16 C17 H17B 109.5 . . ?
H17A C17 H17B 109.5 . . ?
C16 C17 H17C 109.5 . . ?
H17A C17 H17C 109.5 . . ?
H17B C17 H17C 109.5 . . ?
C18 C19 N4 109.6(5) . . ?
C18 C19 H19A 109.7 . . ?
N4 C19 H19A 109.7 . . ?
C18 C19 H19B 109.7 . . ?
N4 C19 H19B 109.7 . . ?
H19A C19 H19B 108.2 . . ?
C19 C18 N3 111.2(5) . . ?
C19 C18 H18A 109.4 . . ?
N3 C18 H18A 109.4 . . ?
C19 C18 H18B 109.4 . . ?
N3 C18 H18B 109.4 . . ?
H18A C18 H18B 108.0 . . ?
N4 C21 C22 123.0(5) . . ?
N4 C21 C20 121.6(6) . . ?
C22 C21 C20 115.4(6) . . ?
C23 C24 H24A 109.5 . . ?
C23 C24 H24B 109.5 . . ?
H24A C24 H24B 109.5 . . ?
C23 C24 H24C 109.5 . . ?
H24A C24 H24C 109.5 . . ?
H24B C24 H24C 109.5 . . ?
O4 C23 C22 119.2(5) . . ?
O4 C23 C24 117.2(5) . . ?
C22 C23 C24 123.4(6) . . ?
C21 C22 C23 126.7(6) . . ?
C21 C22 H22 116.7 . . ?
C23 C22 H22 116.7 . . ?
C21 C20 H20A 109.5 . . ?
C21 C20 H20B 109.5 . . ?
H20A C20 H20B 109.5 . . ?
C21 C20 H20C 109.5 . . ?
H20A C20 H20C 109.5 . . ?
H20B C20 H20C 109.5 . . ?
O5 C26 C27 122.9(5) . . ?
O5 C26 C25 115.7(5) . . ?
C27 C26 C25 121.4(5) . . ?
C26 C25 H25A 109.5 . . ?
C26 C25 H25B 109.5 . . ?
H25A C25 H25B 109.5 . . ?
C26 C25 H25C 109.5 . . ?
H25A C25 H25C 109.5 . . ?
H25B C25 H25C 109.5 . . ?
N5 C28 C27 121.3(5) . . ?
N5 C28 C29 121.2(5) . . ?
C27 C28 C29 117.4(5) . . ?
C26 C27 C28 126.6(5) . . ?
C26 C27 H27 116.7 . . ?
C28 C27 H27 116.7 . . ?
C28 C29 H29A 109.5 . . ?
C28 C29 H29B 109.5 . . ?
H29A C29 H29B 109.5 . . ?
C28 C29 H29C 109.5 . . ?
H29A C29 H29C 109.5 . . ?
H29B C29 H29C 109.5 . . ?
O6 C35 C34 122.4(5) . . ?
O6 C35 C36 115.1(5) . . ?
C34 C35 C36 122.4(5) . . ?
C35 C34 C33 126.4(5) . . ?
C35 C34 H34 116.8 . . ?
C33 C34 H34 116.8 . . ?
N6 C33 C34 122.5(5) . . ?
N6 C33 C32 121.3(5) . . ?
C34 C33 C32 116.2(5) . . ?
N6 C31 C30 107.3(4) . . ?
N6 C31 H31A 110.2 . . ?
C30 C31 H31A 110.2 . . ?
N6 C31 H31B 110.2 . . ?
C30 C31 H31B 110.2 . . ?
H31A C31 H31B 108.5 . . ?
C33 C32 H32A 109.5 . . ?
C33 C32 H32B 109.5 . . ?
H32A C32 H32B 109.5 . . ?
C33 C32 H32C 109.5 . . ?
H32A C32 H32C 109.5 . . ?
H32B C32 H32C 109.5 . . ?
N5 C30 C31 108.4(4) . . ?
N5 C30 H30A 110.0 . . ?
C31 C30 H30A 110.0 . . ?
N5 C30 H30B 110.0 . . ?
C31 C30 H30B 110.0 . . ?
H30A C30 H30B 108.4 . . ?
C35 C36 H36A 109.5 . . ?
C35 C36 H36B 109.5 . . ?
H36A C36 H36B 109.5 . . ?
C35 C36 H36C 109.5 . . ?
H36A C36 H36C 109.5 . . ?
H36B C36 H36C 109.5 . . ?
O7 C38 C39 125.8(5) . . ?
O7 C38 C37 114.4(5) . . ?
C39 C38 C37 119.7(5) . . ?
N7 C40 C39 123.6(5) . . ?
N7 C40 C41 119.5(6) . . ?
C39 C40 C41 116.9(5) . . ?
C40 C41 H41A 109.5 . . ?
C40 C41 H41B 109.5 . . ?
H41A C41 H41B 109.5 . . ?
C40 C41 H41C 109.5 . . ?
H41A C41 H41C 109.5 . . ?
H41B C41 H41C 109.5 . . ?
C38 C37 H37A 109.5 . . ?
C38 C37 H37B 109.5 . . ?
H37A C37 H37B 109.5 . . ?
C38 C37 H37C 109.5 . . ?
H37A C37 H37C 109.5 . . ?
H37B C37 H37C 109.5 . . ?
C38 C39 C40 124.4(5) . . ?
C38 C39 H39 117.8 . . ?
C40 C39 H39 117.8 . . ?
C43 C42 N7 106.4(4) . . ?
C43 C42 H42A 110.5 . . ?
N7 C42 H42A 110.5 . . ?
C43 C42 H42B 110.5 . . ?
N7 C42 H42B 110.5 . . ?
H42A C42 H42B 108.6 . . ?
C42 C43 N8 108.0(4) . . ?
C42 C43 H43A 110.1 . . ?
N8 C43 H43A 110.1 . . ?
C42 C43 H43B 110.1 . . ?
N8 C43 H43B 110.1 . . ?
H43A C43 H43B 108.4 . . ?
N8 C45 C46 121.4(5) . . ?
N8 C45 C44 121.0(5) . . ?
C46 C45 C44 117.6(5) . . ?
O8 C47 C46 124.9(5) . . ?
O8 C47 C48 113.3(4) . . ?
C46 C47 C48 121.8(5) . . ?
C47 C48 H48A 109.5 . . ?
C47 C48 H48B 109.5 . . ?
H48A C48 H48B 109.5 . . ?
C47 C48 H48C 109.5 . . ?
H48A C48 H48C 109.5 . . ?
H48B C48 H48C 109.5 . . ?
C47 C46 C45 126.0(5) . . ?
C47 C46 H46 117.0 . . ?
C45 C46 H46 117.0 . . ?
C45 C44 H44A 109.5 . . ?
C45 C44 H44B 109.5 . . ?
H44A C44 H44B 109.5 . . ?
C45 C44 H44C 109.5 . . ?
H44A C44 H44C 109.5 . . ?
H44B C44 H44C 109.5 . . ?
N9 C49 S1 178.9(6) . . ?
N10 C50 S2 178.1(5) . . ?
N11 C51 S3 178.6(5) . . ?
N12 C52 S4 179.3(6) . . ?
C16 N3 C18 122.6(5) . . ?
C16 N3 Ni2 127.8(4) . . ?
C18 N3 Ni2 109.4(4) . . ?
C21 N4 C19 118.8(5) . . ?
C21 N4 Ni2 126.8(4) . . ?
C19 N4 Ni2 114.3(4) . . ?
C9 N2 C7 121.3(5) . . ?
C9 N2 Ni1 127.5(4) . . ?
C7 N2 Ni1 110.9(4) . . ?
C4 N1 C6 120.6(5) . . ?
C4 N1 Ni1 125.9(4) . . ?
C6 N1 Ni1 113.1(4) . . ?
C33 N6 C31 119.8(4) . . ?
C33 N6 Ni3 125.6(4) . . ?
C31 N6 Ni3 113.4(3) . . ?
C28 N5 C30 121.9(5) . . ?
C28 N5 Ni3 127.0(4) . . ?
C30 N5 Ni3 110.6(3) . . ?
C45 N8 C43 122.8(5) . . ?
C45 N8 Ni4 126.4(4) . . ?
C43 N8 Ni4 110.7(4) . . ?
C40 N7 C42 121.3(5) . . ?
C40 N7 Ni4 124.1(4) . . ?
C42 N7 Ni4 113.8(4) . . ?
C49 N9 Zn1 166.6(5) . . ?
C50 N10 Zn1 162.4(5) . . ?
C52 N12 Zn2 174.7(5) . . ?
C51 N11 Zn2 172.2(5) . . ?
C11 O2 Ni1 124.3(3) . . ?
C11 O2 Zn1 134.1(3) . . ?
Ni1 O2 Zn1 99.17(14) . . ?
C2 O1 Ni1 123.5(3) . . ?
C2 O1 Zn1 133.3(3) . . ?
Ni1 O1 Zn1 102.28(15) . . ?
C14 O3 Ni2 126.5(3) . . ?
C14 O3 Zn1 133.6(3) . . ?
Ni2 O3 Zn1 97.36(14) . . ?
C23 O4 Ni2 127.6(3) . . ?
C23 O4 Zn1 130.7(3) . . ?
Ni2 O4 Zn1 99.62(16) . . ?
C26 O5 Ni3 124.7(3) . . ?
C26 O5 Zn2 132.8(3) . . ?
Ni3 O5 Zn2 97.97(14) . . ?
C35 O6 Ni3 125.9(3) . . ?
C35 O6 Zn2 131.6(3) . . ?
Ni3 O6 Zn2 100.23(15) . . ?
C38 O7 Ni4 124.5(3) . . ?
C38 O7 Zn2 133.1(3) . . ?
Ni4 O7 Zn2 102.10(15) . . ?
C47 O8 Ni4 122.6(3) . . ?
C47 O8 Zn2 136.3(3) . . ?
Ni4 O8 Zn2 100.53(14) . . ?

loop_
_geom_bond_atom_site_label_1
_geom_bond_atom_site_label_2
_geom_bond_distance
_geom_bond_site_symmetry_2
_geom_bond_publ_flag
Ni3 N6 1.848(4) . ?
Ni3 O5 1.857(3) . ?
Ni3 O6 1.872(3) . ?
Ni3 N5 1.874(4) . ?
Ni4 N8 1.844(5) . ?
Ni4 N7 1.852(4) . ?
Ni4 O8 1.871(3) . ?
Ni4 O7 1.883(4) . ?
Ni1 N2 1.829(4) . ?
Ni1 N1 1.830(5) . ?
Ni1 O2 1.852(3) . ?
Ni1 O1 1.870(4) . ?
Ni2 N4 1.825(4) . ?
Ni2 O4 1.857(4) . ?
Ni2 N3 1.863(4) . ?
Ni2 O3 1.875(3) . ?
Zn2 N11 2.089(4) . ?
Zn2 N12 2.096(5) . ?
Zn2 O6 2.214(3) . ?
Zn2 O7 2.225(3) . ?
Zn2 O8 2.279(3) . ?
Zn2 O5 2.291(3) . ?
Zn1 N9 2.092(5) . ?
Zn1 N10 2.129(5) . ?
Zn1 O1 2.208(3) . ?
Zn1 O4 2.215(3) . ?
Zn1 O3 2.264(3) . ?
Zn1 O2 2.310(3) . ?
S2 C50 1.595(5) . ?
C2 O1 1.288(6) . ?
C2 C3 1.357(8) . ?
C2 C1 1.547(8) . ?
C9 N2 1.300(7) . ?
C9 C10 1.424(8) . ?
C9 C8 1.521(8) . ?
C6 C7 1.433(9) . ?
C6 N1 1.458(7) . ?
C6 H6A 0.9700 . ?
C6 H6B 0.9700 . ?
C11 O2 1.318(6) . ?
C11 C10 1.336(8) . ?
C11 C12 1.508(7) . ?
C12 H12A 0.9600 . ?
C12 H12B 0.9600 . ?
C12 H12C 0.9600 . ?
C4 N1 1.349(7) . ?
C4 C3 1.379(8) . ?
C4 C5 1.521(8) . ?
C1 H1A 0.9600 . ?
C1 H1B 0.9600 . ?
C1 H1C 0.9600 . ?
C5 H5A 0.9600 . ?
C5 H5B 0.9600 . ?
C5 H5C 0.9600 . ?
C10 H10 0.9300 . ?
C7 N2 1.489(7) . ?
C7 H7A 0.9700 . ?
C7 H7B 0.9700 . ?
C3 H3 0.9300 . ?
C8 H8A 0.9600 . ?
C8 H8B 0.9600 . ?
C8 H8C 0.9600 . ?
C13 C14 1.475(8) . ?
C13 H13A 0.9600 . ?
C13 H13B 0.9600 . ?
C13 H13C 0.9600 . ?
C14 O3 1.272(6) . ?
C14 C15 1.392(8) . ?
C16 N3 1.276(7) . ?
C16 C15 1.385(8) . ?
C16 C17 1.533(8) . ?
C15 H15 0.9300 . ?
C17 H17A 0.9600 . ?
C17 H17B 0.9600 . ?
C17 H17C 0.9600 . ?
C19 C18 1.441(9) . ?
C19 N4 1.495(8) . ?
C19 H19A 0.9700 . ?
C19 H19B 0.9700 . ?
C18 N3 1.530(8) . ?
C18 H18A 0.9700 . ?
C18 H18B 0.9700 . ?
C21 N4 1.284(8) . ?
C21 C22 1.408(9) . ?
C21 C20 1.527(9) . ?
C24 C23 1.480(8) . ?
C24 H24A 0.9600 . ?
C24 H24B 0.9600 . ?
C24 H24C 0.9600 . ?
C23 O4 1.316(7) . ?
C23 C22 1.410(8) . ?
C22 H22 0.9300 . ?
C20 H20A 0.9600 . ?
C20 H20B 0.9600 . ?
C20 H20C 0.9600 . ?
C26 O5 1.313(6) . ?
C26 C27 1.385(8) . ?
C26 C25 1.470(8) . ?
C25 H25A 0.9600 . ?
C25 H25B 0.9600 . ?
C25 H25C 0.9600 . ?
C28 N5 1.287(7) . ?
C28 C27 1.399(8) . ?
C28 C29 1.501(8) . ?
C27 H27 0.9300 . ?
C29 H29A 0.9600 . ?
C29 H29B 0.9600 . ?
C29 H29C 0.9600 . ?
C35 O6 1.321(6) . ?
C35 C34 1.362(7) . ?
C35 C36 1.484(8) . ?
C34 C33 1.437(8) . ?
C34 H34 0.9300 . ?
C33 N6 1.303(7) . ?
C33 C32 1.523(7) . ?
C31 N6 1.479(7) . ?
C31 C30 1.501(8) . ?
C31 H31A 0.9700 . ?
C31 H31B 0.9700 . ?
C32 H32A 0.9600 . ?
C32 H32B 0.9600 . ?
C32 H32C 0.9600 . ?
C30 N5 1.479(7) . ?
C30 H30A 0.9700 . ?
C30 H30B 0.9700 . ?
C36 H36A 0.9600 . ?
C36 H36B 0.9600 . ?
C36 H36C 0.9600 . ?
C38 O7 1.282(6) . ?
C38 C39 1.351(8) . ?
C38 C37 1.505(8) . ?
C40 N7 1.316(7) . ?
C40 C39 1.428(8) . ?
C40 C41 1.536(8) . ?
C41 H41A 0.9600 . ?
C41 H41B 0.9600 . ?
C41 H41C 0.9600 . ?
C37 H37A 0.9600 . ?
C37 H37B 0.9600 . ?
C37 H37C 0.9600 . ?
C39 H39 0.9300 . ?
C42 C43 1.467(8) . ?
C42 N7 1.499(7) . ?
C42 H42A 0.9700 . ?
C42 H42B 0.9700 . ?
C43 N8 1.491(7) . ?
C43 H43A 0.9700 . ?
C43 H43B 0.9700 . ?
C45 N8 1.303(7) . ?
C45 C46 1.414(8) . ?
C45 C44 1.529(8) . ?
C47 O8 1.317(6) . ?
C47 C46 1.336(7) . ?
C47 C48 1.497(7) . ?
C48 H48A 0.9600 . ?
C48 H48B 0.9600 . ?
C48 H48C 0.9600 . ?
C46 H46 0.9300 . ?
C44 H44A 0.9600 . ?
C44 H44B 0.9600 . ?
C44 H44C 0.9600 . ?
C49 N9 1.103(7) . ?
C49 S1 1.619(6) . ?
C50 N10 1.147(6) . ?
C51 N11 1.171(6) . ?
C51 S3 1.593(5) . ?
C52 N12 1.148(7) . ?
C52 S4 1.606(6) . ?

loop_
_geom_torsion_atom_site_label_1
_geom_torsion_atom_site_label_2
_geom_torsion_atom_site_label_3
_geom_torsion_atom_site_label_4
_geom_torsion
_geom_torsion_site_symmetry_1
_geom_torsion_site_symmetry_2
_geom_torsion_site_symmetry_3
_geom_torsion_site_symmetry_4
_geom_torsion_publ_flag
O2 C11 C10 C9 1.9(7) . . . . ?
C12 C11 C10 C9 178.3(4) . . . . ?
N2 C9 C10 C11 -11.0(7) . . . . ?
C8 C9 C10 C11 169.9(5) . . . . ?
N1 C6 C7 N2 34.4(6) . . . . ?
O1 C2 C3 C4 -4.4(8) . . . . ?
C1 C2 C3 C4 177.1(4) . . . . ?
N1 C4 C3 C2 3.6(8) . . . . ?
C5 C4 C3 C2 -179.1(5) . . . . ?
N3 C16 C15 C14 -7.6(8) . . . . ?
C17 C16 C15 C14 171.2(5) . . . . ?
O3 C14 C15 C16 0.4(8) . . . . ?
C13 C14 C15 C16 -178.6(5) . . . . ?
N4 C19 C18 N3 26.4(6) . . . . ?
N4 C21 C22 C23 6.2(8) . . . . ?
C20 C21 C22 C23 -176.3(5) . . . . ?
O4 C23 C22 C21 -0.4(7) . . . . ?
C24 C23 C22 C21 175.0(5) . . . . ?
O5 C26 C27 C28 -0.5(8) . . . . ?
C25 C26 C27 C28 -179.3(5) . . . . ?
N5 C28 C27 C26 11.7(7) . . . . ?
C29 C28 C27 C26 -171.0(5) . . . . ?
O6 C35 C34 C33 3.5(7) . . . . ?
C36 C35 C34 C33 -177.0(4) . . . . ?
C35 C34 C33 N6 -1.1(7) . . . . ?
C35 C34 C33 C32 178.1(4) . . . . ?
N6 C31 C30 N5 -37.8(5) . . . . ?
O7 C38 C39 C40 6.2(8) . . . . ?
C37 C38 C39 C40 -177.0(4) . . . . ?
N7 C40 C39 C38 -1.9(8) . . . . ?
C41 C40 C39 C38 -179.5(4) . . . . ?
N7 C42 C43 N8 -38.8(5) . . . . ?
O8 C47 C46 C45 -1.7(7) . . . . ?
C48 C47 C46 C45 180.0(4) . . . . ?
N8 C45 C46 C47 10.7(7) . . . . ?
C44 C45 C46 C47 -168.7(5) . . . . ?
C15 C16 N3 C18 175.4(5) . . . . ?
C17 C16 N3 C18 -3.3(7) . . . . ?
C15 C16 N3 Ni2 0.0(7) . . . . ?
C17 C16 N3 Ni2 -178.7(4) . . . . ?
C19 C18 N3 C16 157.3(5) . . . . ?
C19 C18 N3 Ni2 -26.6(5) . . . . ?
N4 Ni2 N3 C16 -169.6(4) . . . . ?
O4 Ni2 N3 C16 49.1(19) . . . . ?
O3 Ni2 N3 C16 9.1(4) . . . . ?
N4 Ni2 N3 C18 14.6(3) . . . . ?
O4 Ni2 N3 C18 -126.7(17) . . . . ?
O3 Ni2 N3 C18 -166.8(3) . . . . ?
C22 C21 N4 C19 175.9(4) . . . . ?
C20 C21 N4 C19 -1.5(7) . . . . ?
C22 C21 N4 Ni2 -0.1(7) . . . . ?
C20 C21 N4 Ni2 -177.5(3) . . . . ?
C18 C19 N4 C21 168.3(5) . . . . ?
C18 C19 N4 Ni2 -15.2(5) . . . . ?
O4 Ni2 N4 C21 -7.3(4) . . . . ?
N3 Ni2 N4 C21 176.0(4) . . . . ?
O3 Ni2 N4 C21 30(4) . . . . ?
O4 Ni2 N4 C19 176.5(3) . . . . ?
N3 Ni2 N4 C19 -0.1(3) . . . . ?
O3 Ni2 N4 C19 -146(4) . . . . ?
C10 C9 N2 C7 178.8(4) . . . . ?
C8 C9 N2 C7 -2.1(7) . . . . ?
C10 C9 N2 Ni1 4.2(6) . . . . ?
C8 C9 N2 Ni1 -176.7(3) . . . . ?
C6 C7 N2 C9 151.1(5) . . . . ?
C6 C7 N2 Ni1 -33.5(5) . . . . ?
N1 Ni1 N2 C9 -167.2(4) . . . . ?
O2 Ni1 N2 C9 6.6(4) . . . . ?
O1 Ni1 N2 C9 76.3(17) . . . . ?
N1 Ni1 N2 C7 17.7(3) . . . . ?
O2 Ni1 N2 C7 -168.5(3) . . . . ?
O1 Ni1 N2 C7 -98.8(17) . . . . ?
C3 C4 N1 C6 178.3(4) . . . . ?
C5 C4 N1 C6 1.2(7) . . . . ?
C3 C4 N1 Ni1 5.9(6) . . . . ?
C5 C4 N1 Ni1 -171.2(3) . . . . ?
C7 C6 N1 C4 165.1(5) . . . . ?
C7 C6 N1 Ni1 -21.6(5) . . . . ?
N2 Ni1 N1 C4 174.8(4) . . . . ?
O2 Ni1 N1 C4 62.9(17) . . . . ?
O1 Ni1 N1 C4 -10.8(4) . . . . ?
N2 Ni1 N1 C6 1.9(3) . . . . ?
O2 Ni1 N1 C6 -110.0(16) . . . . ?
O1 Ni1 N1 C6 176.3(3) . . . . ?
C34 C33 N6 C31 -175.9(4) . . . . ?
C32 C33 N6 C31 5.0(6) . . . . ?
C34 C33 N6 Ni3 -8.9(6) . . . . ?
C32 C33 N6 Ni3 172.0(3) . . . . ?
C30 C31 N6 C33 -165.0(4) . . . . ?
C30 C31 N6 Ni3 26.5(4) . . . . ?
O5 Ni3 N6 C33 -53(2) . . . . ?
O6 Ni3 N6 C33 12.3(4) . . . . ?
N5 Ni3 N6 C33 -174.4(4) . . . . ?
O5 Ni3 N6 C31 114.9(18) . . . . ?
O6 Ni3 N6 C31 -179.9(3) . . . . ?
N5 Ni3 N6 C31 -6.6(3) . . . . ?
C27 C28 N5 C30 -178.9(4) . . . . ?
C29 C28 N5 C30 3.8(6) . . . . ?
C27 C28 N5 Ni3 -7.0(6) . . . . ?
C29 C28 N5 Ni3 175.8(3) . . . . ?
C31 C30 N5 C28 -153.2(4) . . . . ?
C31 C30 N5 Ni3 33.7(4) . . . . ?
N6 Ni3 N5 C28 171.7(4) . . . . ?
O5 Ni3 N5 C28 -4.1(4) . . . . ?
O6 Ni3 N5 C28 -72.2(14) . . . . ?
N6 Ni3 N5 C30 -15.6(3) . . . . ?
O5 Ni3 N5 C30 168.6(3) . . . . ?
O6 Ni3 N5 C30 100.5(13) . . . . ?
C46 C45 N8 C43 -177.9(4) . . . . ?
C44 C45 N8 C43 1.4(7) . . . . ?
C46 C45 N8 Ni4 -0.2(6) . . . . ?
C44 C45 N8 Ni4 179.2(3) . . . . ?
C42 C43 N8 C45 -143.1(5) . . . . ?
C42 C43 N8 Ni4 38.9(5) . . . . ?
N7 Ni4 N8 C45 161.6(4) . . . . ?
O8 Ni4 N8 C45 -12.1(4) . . . . ?
O7 Ni4 N8 C45 -83.4(18) . . . . ?
N7 Ni4 N8 C43 -20.4(3) . . . . ?
O8 Ni4 N8 C43 165.8(3) . . . . ?
O7 Ni4 N8 C43 94.6(17) . . . . ?
C39 C40 N7 C42 -178.7(4) . . . . ?
C41 C40 N7 C42 -1.1(6) . . . . ?
C39 C40 N7 Ni4 -10.2(6) . . . . ?
C41 C40 N7 Ni4 167.4(3) . . . . ?
C43 C42 N7 C40 -166.3(4) . . . . ?
C43 C42 N7 Ni4 24.1(5) . . . . ?
N8 Ni4 N7 C40 -171.5(4) . . . . ?
O8 Ni4 N7 C40 -64.7(17) . . . . ?
O7 Ni4 N7 C40 13.9(4) . . . . ?
N8 Ni4 N7 C42 -2.2(3) . . . . ?
O8 Ni4 N7 C42 104.5(16) . . . . ?
O7 Ni4 N7 C42 -176.8(3) . . . . ?
S1 C49 N9 Zn1 63(33) . . . . ?
N10 Zn1 N9 C49 -171(2) . . . . ?
O1 Zn1 N9 C49 81(2) . . . . ?
O4 Zn1 N9 C49 -73(2) . . . . ?
O3 Zn1 N9 C49 -31(3) . . . . ?
O2 Zn1 N9 C49 16(2) . . . . ?
S2 C50 N10 Zn1 -151(15) . . . . ?
N9 Zn1 N10 C50 82.3(14) . . . . ?
O1 Zn1 N10 C50 -178.7(14) . . . . ?
O4 Zn1 N10 C50 -22.3(14) . . . . ?
O3 Zn1 N10 C50 -89.2(14) . . . . ?
O2 Zn1 N10 C50 -138.4(13) . . . . ?
S4 C52 N12 Zn2 78(44) . . . . ?
N11 Zn2 N12 C52 -114(5) . . . . ?
O6 Zn2 N12 C52 -6(5) . . . . ?
O7 Zn2 N12 C52 147(5) . . . . ?
O8 Zn2 N12 C52 103(5) . . . . ?
O5 Zn2 N12 C52 60(5) . . . . ?
S3 C51 N11 Zn2 47(26) . . . . ?
N12 Zn2 N11 C51 139(3) . . . . ?
O6 Zn2 N11 C51 39(3) . . . . ?
O7 Zn2 N11 C51 -115(3) . . . . ?
O8 Zn2 N11 C51 -48(3) . . . . ?
O5 Zn2 N11 C51 -9(4) . . . . ?
C10 C11 O2 Ni1 12.9(6) . . . . ?
C12 C11 O2 Ni1 -163.7(3) . . . . ?
C10 C11 O2 Zn1 -145.2(4) . . . . ?
C12 C11 O2 Zn1 38.2(5) . . . . ?
N2 Ni1 O2 C11 -14.9(3) . . . . ?
N1 Ni1 O2 C11 96.5(16) . . . . ?
O1 Ni1 O2 C11 171.0(3) . . . . ?
N2 Ni1 O2 Zn1 149.32(14) . . . . ?
N1 Ni1 O2 Zn1 -99.2(16) . . . . ?
O1 Ni1 O2 Zn1 -24.78(12) . . . . ?
N9 Zn1 O2 C11 -78.6(4) . . . . ?
N10 Zn1 O2 C11 141.7(8) . . . . ?
O1 Zn1 O2 C11 -175.5(4) . . . . ?
O4 Zn1 O2 C11 24.9(4) . . . . ?
O3 Zn1 O2 C11 91.6(4) . . . . ?
N9 Zn1 O2 Ni1 119.56(18) . . . . ?
N10 Zn1 O2 Ni1 -20.1(8) . . . . ?
O1 Zn1 O2 Ni1 22.69(12) . . . . ?
O4 Zn1 O2 Ni1 -136.95(14) . . . . ?
O3 Zn1 O2 Ni1 -70.16(13) . . . . ?
C3 C2 O1 Ni1 -4.4(6) . . . . ?
C1 C2 O1 Ni1 174.2(3) . . . . ?
C3 C2 O1 Zn1 162.3(4) . . . . ?
C1 C2 O1 Zn1 -19.0(6) . . . . ?
N2 Ni1 O1 C2 126.0(16) . . . . ?
N1 Ni1 O1 C2 10.0(3) . . . . ?
O2 Ni1 O1 C2 -163.6(3) . . . . ?
N2 Ni1 O1 Zn1 -44.1(17) . . . . ?
N1 Ni1 O1 Zn1 -160.14(15) . . . . ?
O2 Ni1 O1 Zn1 26.29(12) . . . . ?
N9 Zn1 O1 C2 81.3(4) . . . . ?
N10 Zn1 O1 C2 -18.8(4) . . . . ?
O4 Zn1 O1 C2 -151.1(4) . . . . ?
O3 Zn1 O1 C2 -110.9(4) . . . . ?
O2 Zn1 O1 C2 168.6(4) . . . . ?
N9 Zn1 O1 Ni1 -110.05(18) . . . . ?
N10 Zn1 O1 Ni1 149.93(15) . . . . ?
O4 Zn1 O1 Ni1 17.6(3) . . . . ?
O3 Zn1 O1 Ni1 57.78(14) . . . . ?
O2 Zn1 O1 Ni1 -22.71(11) . . . . ?
C15 C14 O3 Ni2 13.5(6) . . . . ?
C13 C14 O3 Ni2 -167.4(3) . . . . ?
C15 C14 O3 Zn1 -143.9(4) . . . . ?
C13 C14 O3 Zn1 35.2(6) . . . . ?
N4 Ni2 O3 C14 130(4) . . . . ?
O4 Ni2 O3 C14 167.6(4) . . . . ?
N3 Ni2 O3 C14 -15.9(4) . . . . ?
N4 Ni2 O3 Zn1 -66(4) . . . . ?
O4 Ni2 O3 Zn1 -28.67(12) . . . . ?
N3 Ni2 O3 Zn1 147.86(14) . . . . ?
N9 Zn1 O3 C14 143.1(7) . . . . ?
N10 Zn1 O3 C14 -76.6(4) . . . . ?
O1 Zn1 O3 C14 29.7(4) . . . . ?
O4 Zn1 O3 C14 -172.4(4) . . . . ?
O2 Zn1 O3 C14 95.4(4) . . . . ?
N9 Zn1 O3 Ni2 -18.8(7) . . . . ?
N10 Zn1 O3 Ni2 121.52(17) . . . . ?
O1 Zn1 O3 Ni2 -132.14(14) . . . . ?
O4 Zn1 O3 Ni2 25.72(12) . . . . ?
O2 Zn1 O3 Ni2 -66.45(13) . . . . ?
C22 C23 O4 Ni2 -10.8(6) . . . . ?
C24 C23 O4 Ni2 173.5(3) . . . . ?
C22 C23 O4 Zn1 149.5(3) . . . . ?
C24 C23 O4 Zn1 -26.2(6) . . . . ?
N4 Ni2 O4 C23 13.1(4) . . . . ?
N3 Ni2 O4 C23 154.2(17) . . . . ?
O3 Ni2 O4 C23 -165.4(4) . . . . ?
N4 Ni2 O4 Zn1 -151.89(15) . . . . ?
N3 Ni2 O4 Zn1 -10.8(18) . . . . ?
O3 Ni2 O4 Zn1 29.55(12) . . . . ?
N9 Zn1 O4 C23 -20.0(4) . . . . ?
N10 Zn1 O4 C23 79.6(4) . . . . ?
O1 Zn1 O4 C23 -145.9(4) . . . . ?
O3 Zn1 O4 C23 169.5(4) . . . . ?
O2 Zn1 O4 C23 -109.7(4) . . . . ?
N9 Zn1 O4 Ni2 144.37(17) . . . . ?
N10 Zn1 O4 Ni2 -116.08(17) . . . . ?
O1 Zn1 O4 Ni2 18.4(3) . . . . ?
O3 Zn1 O4 Ni2 -26.15(12) . . . . ?
O2 Zn1 O4 Ni2 54.59(14) . . . . ?
C27 C26 O5 Ni3 -14.1(6) . . . . ?
C25 C26 O5 Ni3 164.8(3) . . . . ?
C27 C26 O5 Zn2 136.6(4) . . . . ?
C25 C26 O5 Zn2 -44.5(6) . . . . ?
N6 Ni3 O5 C26 -106.7(19) . . . . ?
O6 Ni3 O5 C26 -172.5(4) . . . . ?
N5 Ni3 O5 C26 14.5(4) . . . . ?
N6 Ni3 O5 Zn2 94.6(18) . . . . ?
O6 Ni3 O5 Zn2 28.84(12) . . . . ?
N5 Ni3 O5 Zn2 -144.23(14) . . . . ?
N11 Zn2 O5 C26 -131.1(8) . . . . ?
N12 Zn2 O5 C26 81.4(4) . . . . ?
O6 Zn2 O5 C26 177.7(4) . . . . ?
O7 Zn2 O5 C26 -23.4(4) . . . . ?
O8 Zn2 O5 C26 -90.5(4) . . . . ?
N11 Zn2 O5 Ni3 25.0(8) . . . . ?
N12 Zn2 O5 Ni3 -122.60(18) . . . . ?
O6 Zn2 O5 Ni3 -26.27(12) . . . . ?
O7 Zn2 O5 Ni3 132.60(14) . . . . ?
O8 Zn2 O5 Ni3 65.52(13) . . . . ?
C34 C35 O6 Ni3 4.1(6) . . . . ?
C36 C35 O6 Ni3 -175.4(3) . . . . ?
C34 C35 O6 Zn2 -155.3(3) . . . . ?
C36 C35 O6 Zn2 25.2(6) . . . . ?
N6 Ni3 O6 C35 -10.0(3) . . . . ?
O5 Ni3 O6 C35 165.4(3) . . . . ?
N5 Ni3 O6 C35 -125.7(13) . . . . ?
N6 Ni3 O6 Zn2 154.40(14) . . . . ?
O5 Ni3 O6 Zn2 -30.15(12) . . . . ?
N5 Ni3 O6 Zn2 38.7(14) . . . . ?
N11 Zn2 O6 C35 18.6(4) . . . . ?
N12 Zn2 O6 C35 -81.9(4) . . . . ?
O7 Zn2 O6 C35 149.4(4) . . . . ?
O8 Zn2 O6 C35 109.3(4) . . . . ?
O5 Zn2 O6 C35 -170.6(4) . . . . ?
N11 Zn2 O6 Ni3 -144.53(16) . . . . ?
N12 Zn2 O6 Ni3 114.99(17) . . . . ?
O7 Zn2 O6 Ni3 -13.8(3) . . . . ?
O8 Zn2 O6 Ni3 -53.81(13) . . . . ?
O5 Zn2 O6 Ni3 26.22(11) . . . . ?
C39 C38 O7 Ni4 2.3(6) . . . . ?
C37 C38 O7 Ni4 -174.7(3) . . . . ?
C39 C38 O7 Zn2 -170.0(3) . . . . ?
C37 C38 O7 Zn2 13.0(6) . . . . ?
N8 Ni4 O7 C38 -124.9(17) . . . . ?
N7 Ni4 O7 C38 -10.3(3) . . . . ?
O8 Ni4 O7 C38 163.2(3) . . . . ?
N8 Ni4 O7 Zn2 49.4(17) . . . . ?
N7 Ni4 O7 Zn2 163.90(14) . . . . ?
O8 Ni4 O7 Zn2 -22.52(12) . . . . ?
N11 Zn2 O7 C38 -77.9(4) . . . . ?
N12 Zn2 O7 C38 22.3(4) . . . . ?
O6 Zn2 O7 C38 149.0(4) . . . . ?
O8 Zn2 O7 C38 -166.7(4) . . . . ?
O5 Zn2 O7 C38 113.0(4) . . . . ?
N11 Zn2 O7 Ni4 108.61(17) . . . . ?
N12 Zn2 O7 Ni4 -151.20(16) . . . . ?
O6 Zn2 O7 Ni4 -24.5(3) . . . . ?
O8 Zn2 O7 Ni4 19.83(11) . . . . ?
O5 Zn2 O7 Ni4 -60.48(13) . . . . ?
C46 C47 O8 Ni4 -16.0(6) . . . . ?
C48 C47 O8 Ni4 162.4(3) . . . . ?
C46 C47 O8 Zn2 152.9(4) . . . . ?
C48 C47 O8 Zn2 -28.7(6) . . . . ?
N8 Ni4 O8 C47 19.7(3) . . . . ?
N7 Ni4 O8 C47 -86.5(16) . . . . ?
O7 Ni4 O8 C47 -166.0(3) . . . . ?
N8 Ni4 O8 Zn2 -152.49(14) . . . . ?
N7 Ni4 O8 Zn2 101.3(15) . . . . ?
O7 Ni4 O8 Zn2 21.83(12) . . . . ?
N11 Zn2 O8 C47 73.3(4) . . . . ?
N12 Zn2 O8 C47 -142.9(7) . . . . ?
O6 Zn2 O8 C47 -33.4(4) . . . . ?
O7 Zn2 O8 C47 169.7(4) . . . . ?
O5 Zn2 O8 C47 -99.3(4) . . . . ?
N11 Zn2 O8 Ni4 -116.25(17) . . . . ?
N12 Zn2 O8 Ni4 27.5(8) . . . . ?
O6 Zn2 O8 Ni4 137.08(14) . . . . ?
O7 Zn2 O8 Ni4 -19.84(12) . . . . ?
O5 Zn2 O8 Ni4 71.13(14) . . . . ?
